data_2221383
loop_
_publ_author_name
'Xu, Wei'
'Yang, Zheng'
'Li, Xin-Hua'
'Liu, Bo-Nian'
'Wang, De-Cai'

_publ_section_title
;
 (4<i>S</i>,5<i>S</i>)-2-(2-Thienyl)-1,3-dioxolane-4,5-dicarboxamide
;
_journal_coeditor_code HK2628
_journal_issue 4
_journal_name_full 'Acta Crystallographica Section E'
_journal_page_first o764
_journal_paper_doi 10.1107/S1600536809008368
_journal_volume 65
_journal_year 2009
_chemical_formula_iupac 'C9 H10 N2 O4 S'
_chemical_formula_moiety 'C9 H10 N2 O4 S'
_chemical_formula_sum 'C9 H10 N2 O4 S'
_chemical_formula_weight 242.25
_chemical_name_systematic
;
(4<i>S</i>,5<i>S</i>)-2-(2-Thienyl)-1,3-dioxolane-4,5-dicarboxamide
;
_space_group_IT_number 4
_symmetry_cell_setting monoclinic
_symmetry_space_group_name_Hall 'P 2yb'
_symmetry_space_group_name_H-M 'P 1 21 1'
_atom_sites_solution_hydrogens geom
_atom_sites_solution_primary direct
_atom_sites_solution_secondary difmap
_audit_creation_method SHELXL-97
_cell_angle_alpha 90.00
_cell_angle_beta 90.60(3)
_cell_angle_gamma 90.00
_cell_formula_units_Z 2
_cell_length_a 8.9250(18)
_cell_length_b 4.7960(10)
_cell_length_c 12.109(2)
_cell_measurement_reflns_used 25
_cell_measurement_temperature 294(2)
_cell_measurement_theta_max 13
_cell_measurement_theta_min 9
_cell_volume 518.29(17)
_computing_cell_refinement 'CAD-4 Software (Enraf--Nonius, 1989)'
_computing_data_collection 'CAD-4 Software (Enraf--Nonius, 1989)'
_computing_data_reduction 'XCAD4 (Harms & Wocadlo, 1995)'
_computing_molecular_graphics 'ORTEP-3 for Windows (Farrugia, 1997)'
_computing_publication_material 'WinGX (Farrugia, 1999)'
_computing_structure_refinement 'SHELXL97 (Sheldrick, 2008)'
_computing_structure_solution 'SHELXS97 (Sheldrick, 2008)'
_diffrn_ambient_temperature 294(2)
_diffrn_measured_fraction_theta_full 1.000
_diffrn_measured_fraction_theta_max 1.000
_diffrn_measurement_device_type 'Enraf--Nonius CAD-4'
_diffrn_measurement_method \w/2\q
_diffrn_radiation_monochromator graphite
_diffrn_radiation_source 'fine-focus sealed tube'
_diffrn_radiation_type MoK\a
_diffrn_radiation_wavelength 0.71073
_diffrn_reflns_av_R_equivalents 0.0151
_diffrn_reflns_av_sigmaI/netI 0.0305
_diffrn_reflns_limit_h_max 10
_diffrn_reflns_limit_h_min 0
_diffrn_reflns_limit_k_max 5
_diffrn_reflns_limit_k_min -5
_diffrn_reflns_limit_l_max 14
_diffrn_reflns_limit_l_min -14
_diffrn_reflns_number 2135
_diffrn_reflns_theta_full 25.95
_diffrn_reflns_theta_max 25.95
_diffrn_reflns_theta_min 1.68
_diffrn_standards_decay_% 1
_diffrn_standards_interval_time 120
_diffrn_standards_number 3
_exptl_absorpt_coefficient_mu 0.313
_exptl_absorpt_correction_T_max 0.9694
_exptl_absorpt_correction_T_min 0.9120
_exptl_absorpt_correction_type psi-scan
_exptl_absorpt_process_details '(North <i>et al.</i>,  1968)'
_exptl_crystal_colour colorless
_exptl_crystal_density_diffrn 1.552
_exptl_crystal_density_method 'not measured'
_exptl_crystal_description block
_exptl_crystal_F_000 252
_exptl_crystal_size_max 0.30
_exptl_crystal_size_mid 0.20
_exptl_crystal_size_min 0.10
_refine_diff_density_max 0.246
_refine_diff_density_min -0.341
_refine_ls_abs_structure_details 'Flack (1983), 876 Friedel pairs'
_refine_ls_abs_structure_Flack 0.04(12)
_refine_ls_extinction_coef 0.134(16)
_refine_ls_extinction_expression Fc^*^=kFc[1+0.001xFc^2^\l^3^/sin(2\q)]^-1/4^
_refine_ls_extinction_method 'SHELXL97 (Sheldrick, 2008)'
_refine_ls_goodness_of_fit_ref 1.008
_refine_ls_hydrogen_treatment constr
_refine_ls_matrix_type full
_refine_ls_number_parameters 146
_refine_ls_number_reflns 2007
_refine_ls_number_restraints 1
_refine_ls_restrained_S_all 1.008
_refine_ls_R_factor_all 0.0458
_refine_ls_R_factor_gt 0.0397
_refine_ls_shift/su_max 0.000
_refine_ls_shift/su_mean 0.000
_refine_ls_structure_factor_coef Fsqd
_refine_ls_weighting_details 'calc w=1/[\s^2^(Fo^2^)+(0.09P)^2^] where P=(Fo^2^+2Fc^2^)/3'
_refine_ls_weighting_scheme calc
_refine_ls_wR_factor_gt 0.1172
_refine_ls_wR_factor_ref 0.1235
_reflns_number_gt 1820
_reflns_number_total 2007
_reflns_threshold_expression I>2\s(I)
_cod_data_source_file hk2628.cif
_cod_data_source_block I
_cod_original_cell_volume 518.29(18)
_cod_original_sg_symbol_H-M 'P 21'
_cod_database_code 2221383
_cod_database_fobs_code 2221383

loop_
_symmetry_equiv_pos_as_xyz
'x, y, z'
'-x, y+1/2, -z'

loop_
_atom_site_type_symbol
_atom_site_label
_atom_site_fract_x
_atom_site_fract_y
_atom_site_fract_z
_atom_site_U_iso_or_equiv
_atom_site_adp_type
_atom_site_calc_flag
_atom_site_refinement_flags
_atom_site_occupancy
_atom_site_disorder_assembly
_atom_site_disorder_group
S S 0.14355(10) 0.3977(2) 0.03359(7) 0.0579(3) Uani d . 1 . .
O O1 0.1962(2) 0.0273(4) 0.23675(15) 0.0388(5) Uani d . 1 . .
O O2 0.4057(2) 0.2850(4) 0.21945(16) 0.0409(5) Uani d . 1 . .
O O3 0.1404(2) 0.2632(5) 0.51056(16) 0.0475(6) Uani d . 1 . .
O O4 0.5298(2) -0.1909(4) 0.3765(2) 0.0496(6) Uani d . 1 . .
N N1 0.0403(3) 0.4070(7) 0.3492(2) 0.0504(6) Uani d . 1 . .
H H1A -0.0214 0.5180 0.3811 0.060 Uiso calc R 1 . .
H H1B 0.0405 0.3944 0.2784 0.060 Uiso calc R 1 . .
N N2 0.6553(2) 0.2124(5) 0.39050(18) 0.0383(5) Uani d . 1 . .
H H2A 0.7383 0.1315 0.4079 0.046 Uiso calc R 1 . .
H H2B 0.6516 0.3912 0.3856 0.046 Uiso calc R 1 . .
C C1 0.1625(4) 0.3760(10) -0.1056(3) 0.0639(10) Uani d . 1 . .
H H1C 0.1063 0.4803 -0.1558 0.077 Uiso calc R 1 . .
C C2 0.2684(4) 0.1899(10) -0.1349(3) 0.0622(10) Uani d . 1 . .
H H2C 0.2952 0.1552 -0.2076 0.075 Uiso calc R 1 . .
C C3 0.3340(4) 0.0537(9) -0.0427(2) 0.0548(8) Uani d . 1 . .
H H3A 0.4071 -0.0837 -0.0480 0.066 Uiso calc R 1 . .
C C4 0.2777(3) 0.1472(6) 0.0543(2) 0.0397(7) Uani d . 1 . .
C C5 0.3239(3) 0.0656(6) 0.1672(2) 0.0381(6) Uani d . 1 . .
H H5A 0.3843 -0.1049 0.1653 0.046 Uiso calc R 1 . .
C C6 0.3965(3) 0.2327(6) 0.3351(2) 0.0323(6) Uani d . 1 . .
H H6A 0.3940 0.4094 0.3757 0.039 Uiso calc R 1 . .
C C7 0.2451(3) 0.0773(6) 0.3475(2) 0.0329(6) Uani d . 1 . .
H H7A 0.2605 -0.0999 0.3863 0.039 Uiso calc R 1 . .
C C8 0.1346(3) 0.2558(6) 0.4091(2) 0.0347(6) Uani d . 1 . .
C C9 0.5335(3) 0.0618(6) 0.3713(2) 0.0319(6) Uani d . 1 . .

loop_
_atom_site_aniso_label
_atom_site_aniso_U_11
_atom_site_aniso_U_22
_atom_site_aniso_U_33
_atom_site_aniso_U_12
_atom_site_aniso_U_13
_atom_site_aniso_U_23
S 0.0688(6) 0.0563(5) 0.0484(4) 0.0176(4) 0.0005(4) 0.0024(4)
O1 0.0370(10) 0.0429(11) 0.0365(10) -0.0130(8) 0.0048(8) -0.0072(8)
O2 0.0340(9) 0.0457(11) 0.0428(10) -0.0131(8) -0.0024(7) 0.0140(9)
O3 0.0439(11) 0.0656(15) 0.0331(10) -0.0154(10) 0.0051(8) -0.0026(10)
O4 0.0446(11) 0.0252(11) 0.0788(16) -0.0001(8) -0.0073(10) 0.0023(9)
N1 0.0458(13) 0.0636(17) 0.0418(12) 0.0139(14) 0.0058(10) -0.0047(15)
N2 0.0315(11) 0.0310(12) 0.0523(14) -0.0012(9) -0.0047(9) 0.0023(10)
C1 0.082(2) 0.066(2) 0.0434(17) -0.002(2) -0.0114(16) 0.0095(18)
C2 0.065(2) 0.083(3) 0.0388(17) -0.011(2) 0.0067(14) -0.0020(17)
C3 0.0546(18) 0.068(2) 0.0412(16) 0.0068(17) 0.0039(13) -0.0059(16)
C4 0.0343(13) 0.0417(16) 0.0432(15) -0.0043(11) 0.0030(11) 0.0010(13)
C5 0.0369(13) 0.0371(15) 0.0405(14) -0.0013(12) 0.0075(11) -0.0011(12)
C6 0.0313(12) 0.0255(12) 0.0402(14) -0.0037(10) 0.0006(10) 0.0013(10)
C7 0.0343(13) 0.0280(13) 0.0364(13) -0.0069(11) 0.0005(10) 0.0015(11)
C8 0.0271(12) 0.0412(16) 0.0360(14) -0.0115(11) 0.0017(10) -0.0035(11)
C9 0.0314(12) 0.0339(15) 0.0304(12) 0.0005(10) 0.0005(10) -0.0003(10)

loop_
_atom_type_symbol
_atom_type_description
_atom_type_scat_dispersion_real
_atom_type_scat_dispersion_imag
_atom_type_scat_source
C C 0.0033 0.0016 'International Tables Vol C Tables 4.2.6.8 and 6.1.1.4'
H H 0.0000 0.0000 'International Tables Vol C Tables 4.2.6.8 and 6.1.1.4'
N N 0.0061 0.0033 'International Tables Vol C Tables 4.2.6.8 and 6.1.1.4'
O O 0.0106 0.0060 'International Tables Vol C Tables 4.2.6.8 and 6.1.1.4'
S S 0.1246 0.1234 'International Tables Vol C Tables 4.2.6.8 and 6.1.1.4'

loop_
_geom_angle_atom_site_label_1
_geom_angle_atom_site_label_2
_geom_angle_atom_site_label_3
_geom_angle_site_symmetry_1
_geom_angle_site_symmetry_3
_geom_angle
_geom_angle_publ_flag
C1 S C4 . . 91.47(18) ?
C7 O1 C5 . . 107.04(19) ?
C5 O2 C6 . . 105.76(18) ?
C8 N1 H1A . . 120.0 ?
C8 N1 H1B . . 120.0 ?
H1A N1 H1B . . 120.0 ?
C9 N2 H2A . . 120.0 ?
C9 N2 H2B . . 120.0 ?
H2A N2 H2B . . 120.0 ?
S C1 H1C . . 123.9 ?
C2 C1 S . . 112.3(3) ?
C2 C1 H1C . . 123.9 ?
C1 C2 C3 . . 112.5(3) ?
C1 C2 H2C . . 123.7 ?
C3 C2 H2C . . 123.7 ?
C2 C3 H3A . . 124.0 ?
C4 C3 C2 . . 112.1(3) ?
C4 C3 H3A . . 124.0 ?
C3 C4 S . . 111.7(2) ?
C3 C4 C5 . . 127.7(3) ?
C5 C4 S . . 120.6(2) ?
O1 C5 C4 . . 111.2(2) ?
O1 C5 H5A . . 110.3 ?
O2 C5 O1 . . 103.9(2) ?
O2 C5 C4 . . 110.6(2) ?
O2 C5 H5A . . 110.3 ?
C4 C5 H5A . . 110.3 ?
O2 C6 C7 . . 103.76(19) ?
O2 C6 C9 . . 108.7(2) ?
O2 C6 H6A . . 110.0 ?
C7 C6 H6A . . 110.0 ?
C9 C6 C7 . . 114.1(2) ?
C9 C6 H6A . . 110.0 ?
O1 C7 C6 . . 104.4(2) ?
O1 C7 C8 . . 111.4(2) ?
O1 C7 H7A . . 110.2 ?
C6 C7 H7A . . 110.2 ?
C8 C7 C6 . . 110.5(2) ?
C8 C7 H7A . . 110.2 ?
O3 C8 N1 . . 123.5(3) ?
O3 C8 C7 . . 119.3(2) ?
N1 C8 C7 . . 117.1(2) ?
O4 C9 N2 . . 123.9(3) ?
O4 C9 C6 . . 121.8(2) ?
N2 C9 C6 . . 114.2(2) ?

loop_
_geom_bond_atom_site_label_1
_geom_bond_atom_site_label_2
_geom_bond_site_symmetry_2
_geom_bond_distance
_geom_bond_publ_flag
S C1 . 1.698(3) ?
S C4 . 1.713(3) ?
O1 C5 . 1.436(3) ?
O1 C7 . 1.426(3) ?
O2 C5 . 1.425(3) ?
O2 C6 . 1.426(3) ?
O3 C8 . 1.230(3) ?
O4 C9 . 1.214(4) ?
N1 C8 . 1.322(4) ?
N1 H1A . 0.8600 ?
N1 H1B . 0.8600 ?
N2 C9 . 1.324(3) ?
N2 H2A . 0.8600 ?
N2 H2B . 0.8600 ?
C1 C2 . 1.350(6) ?
C1 H1C . 0.9300 ?
C2 C3 . 1.415(5) ?
C2 H2C . 0.9300 ?
C3 C4 . 1.359(4) ?
C3 H3A . 0.9300 ?
C4 C5 . 1.477(4) ?
C5 H5A . 0.9800 ?
C6 C7 . 1.552(3) ?
C6 C9 . 1.532(4) ?
C6 H6A . 0.9800 ?
C7 C8 . 1.509(4) ?
C7 H7A . 0.9800 ?

loop_
_geom_hbond_atom_site_label_D
_geom_hbond_atom_site_label_H
_geom_hbond_atom_site_label_A
_geom_hbond_site_symmetry_A
_geom_hbond_distance_DH
_geom_hbond_distance_HA
_geom_hbond_distance_DA
_geom_hbond_angle_DHA
N1 H1A O3 2_556 0.86 2.06 2.909(4) 167.00
N1 H1B O1 . 0.86 2.30 2.673(4) 106.00
N2 H2A O3 2_646 0.86 2.29 3.059(3) 149.00
N2 H2B O4 1_565 0.86 2.28 3.077(3) 154.00
C6 H6A O4 1_565 0.98 2.27 3.049(3) 136.00
C7 H7A O4 . 0.98 2.45 2.866(3) 105.00

loop_
_geom_torsion_atom_site_label_1
_geom_torsion_atom_site_label_2
_geom_torsion_atom_site_label_3
_geom_torsion_atom_site_label_4
_geom_torsion_site_symmetry_1
_geom_torsion_site_symmetry_2
_geom_torsion_site_symmetry_3
_geom_torsion_site_symmetry_4
_geom_torsion
_geom_torsion_publ_flag
C4 S C1 C2 . . . . -1.2(3) ?
C1 S C4 C3 . . . . 0.2(3) ?
C1 S C4 C5 . . . . 177.7(2) ?
C7 O1 C5 O2 . . . . -34.8(2) ?
C7 O1 C5 C4 . . . . -153.8(2) ?
C5 O1 C7 C8 . . . . 135.7(2) ?
C5 O1 C7 C6 . . . . 16.5(3) ?
C6 O2 C5 O1 . . . . 39.8(2) ?
C6 O2 C5 C4 . . . . 159.2(2) ?
C5 O2 C6 C7 . . . . -28.8(3) ?
C5 O2 C6 C9 . . . . 93.0(2) ?
S C1 C2 C3 . . . . 1.7(5) ?
C1 C2 C3 C4 . . . . -1.6(5) ?
C2 C3 C4 S . . . . 0.7(4) ?
C2 C3 C4 C5 . . . . -176.6(3) ?
S C4 C5 O1 . . . . 45.1(3) ?
S C4 C5 O2 . . . . -69.8(3) ?
C3 C4 C5 O1 . . . . -137.8(3) ?
C3 C4 C5 O2 . . . . 107.3(4) ?
O2 C6 C7 O1 . . . . 7.5(3) ?
O2 C6 C7 C8 . . . . -112.4(2) ?
C9 C6 C7 O1 . . . . -110.7(2) ?
C9 C6 C7 C8 . . . . 129.4(2) ?
O1 C7 C8 O3 . . . . 162.6(2) ?
O1 C7 C8 N1 . . . . -20.4(3) ?
C6 C7 C8 O3 . . . . -81.8(3) ?
C6 C7 C8 N1 . . . . 95.1(3) ?
O2 C6 C9 O4 . . . . -94.2(3) ?
O2 C6 C9 N2 . . . . 82.7(3) ?
C7 C6 C9 O4 . . . . 21.0(4) ?
C7 C6 C9 N2 . . . . -162.1(2) ?

loop_
_cod_related_entry_id
_cod_related_entry_database
_cod_related_entry_code
1 ChemSpider 24741918
